data_4327307
loop_
_publ_author_name
'Christopher J. Chuck'
'Matthew G. Davidson'
'Matthew D. Jones'
'Gabriele Kociok-K\"ohn'
'Matthew D. Lunn'
'Stephen Wu'

_publ_contact_author
;       Matthew G Davidson
        University of Bath
        Department of Chemistry
        Bath, BA2 7AY
        United Kingdom
;
_publ_contact_author_email m.g.davidson@bath.ac.uk
_publ_contact_author_fax '# 44 1225 82 6231'
_publ_contact_author_phone '# 44 1225 38 4467'
_publ_section_title
;
 Air-Stable Titanium Alkoxide Based Metal-Organic Framework as an
 Initiator for Ring-Opening Polymerization of Cyclic Esters
;
_journal_name_full 'Inorganic Chemistry'
_journal_page_first 6595
_journal_page_last 6597
_journal_paper_doi 10.1021/ic060969+
_journal_volume 45
_journal_year 2006
_chemical_formula_moiety 'C32 H68 O16 Ti3'
_chemical_formula_sum 'C32 H68 O16 Ti3'
_chemical_formula_weight 852.56
_chemical_name_systematic
; 
 ? 
;
_space_group_IT_number 19
_symmetry_cell_setting orthorhombic
_symmetry_space_group_name_Hall 'P 2ac 2ab'
_symmetry_space_group_name_H-M 'P 21 21 21'
_atom_sites_solution_hydrogens geom
_atom_sites_solution_primary direct
_atom_sites_solution_secondary difmap
_audit_creation_method SHELXL-97
_cell_angle_alpha 90.00
_cell_angle_beta 90.00
_cell_angle_gamma 90.00
_cell_formula_units_Z 4
_cell_length_a 9.14900(10)
_cell_length_b 16.13900(10)
_cell_length_c 29.0140(3)
_cell_measurement_reflns_used 98180
_cell_measurement_temperature 150(2)
_cell_measurement_theta_max 27.48
_cell_measurement_theta_min 2.91
_cell_volume 4284.08(7)
_computing_cell_refinement 'HKL Scalepack (Otwinski & Minor, 1997)'
_computing_data_collection 'Collect (Nonius BV, 1997-2000)'
_computing_data_reduction 'HKL Denzo & Scalepack (Otwinski & Minor 1997)'
_computing_molecular_graphics 'Ortep-3 for Windows (Farrugia, 1997)'
_computing_publication_material 'WinGX publication routines (Farrugia, 1999)'
_computing_structure_refinement 'SHELXL-97 (Sheldrick, 1997)'
_computing_structure_solution
; 
 SIR97- Altomare A., Burla M.C., Camalli M., Cascarano G.L., Giacovazzo C. , 
 Guagliardi A., Moliterni A.G.G., Polidori G.,Spagna R. 
 (1999) J. Appl. Cryst. 32, 115-119.
;
_diffrn_ambient_temperature 150(2)
_diffrn_measured_fraction_theta_full 0.994
_diffrn_measured_fraction_theta_max 0.994
_diffrn_measurement_device_type 'nonius kappa ccd'
_diffrn_measurement_method ccd
_diffrn_radiation_monochromator graphite
_diffrn_radiation_source 'fine-focus sealed tube'
_diffrn_radiation_type MoK\a
_diffrn_radiation_wavelength 0.71073
_diffrn_reflns_av_R_equivalents 0.0572
_diffrn_reflns_av_sigmaI/netI 0.0391
_diffrn_reflns_limit_h_max 11
_diffrn_reflns_limit_h_min -11
_diffrn_reflns_limit_k_max 20
_diffrn_reflns_limit_k_min -20
_diffrn_reflns_limit_l_max 36
_diffrn_reflns_limit_l_min -37
_diffrn_reflns_number 68871
_diffrn_reflns_theta_full 27.48
_diffrn_reflns_theta_max 27.48
_diffrn_reflns_theta_min 3.58
_exptl_absorpt_coefficient_mu 0.608
_exptl_absorpt_correction_type none
_exptl_crystal_colour colourless
_exptl_crystal_density_diffrn 1.322
_exptl_crystal_description block
_exptl_crystal_F_000 1816
_exptl_crystal_size_max 0.22
_exptl_crystal_size_mid 0.15
_exptl_crystal_size_min 0.10
_refine_diff_density_max 0.330
_refine_diff_density_min -0.414
_refine_diff_density_rms 0.092
_refine_ls_abs_structure_details 'Flack H D (1983), Acta Cryst. A39, 876-881'
_refine_ls_abs_structure_Flack -0.011(14)
_refine_ls_extinction_method none
_refine_ls_goodness_of_fit_ref 1.054
_refine_ls_hydrogen_treatment mixed
_refine_ls_matrix_type full
_refine_ls_number_parameters 486
_refine_ls_number_reflns 9765
_refine_ls_number_restraints 2
_refine_ls_restrained_S_all 1.054
_refine_ls_R_factor_all 0.0481
_refine_ls_R_factor_gt 0.0347
_refine_ls_shift/su_max 0.001
_refine_ls_shift/su_mean 0.000
_refine_ls_structure_factor_coef Fsqd
_refine_ls_weighting_details 'calc w=1/[\s^2^(Fo^2^)+(0.0452P)^2^+0.5863P] where P=(Fo^2^+2Fc^2^)/3'
_refine_ls_weighting_scheme calc
_refine_ls_wR_factor_gt 0.0780
_refine_ls_wR_factor_ref 0.0842
_reflns_number_gt 8378
_reflns_number_total 9765
_reflns_threshold_expression >2sigma(I)
_cod_data_source_file ic0609692Bsi20060601_105811_2.cif
_cod_data_source_block Ti3L4(LH)4
_cod_database_code 4327307

loop_
_symmetry_equiv_pos_as_xyz
'x, y, z'
'-x+1/2, -y, z+1/2'
'x+1/2, -y+1/2, -z'
'-x, y+1/2, -z+1/2'

loop_
_atom_site_label
_atom_site_type_symbol
_atom_site_fract_x
_atom_site_fract_y
_atom_site_fract_z
_atom_site_U_iso_or_equiv
_atom_site_adp_type
_atom_site_occupancy
_atom_site_symmetry_multiplicity
_atom_site_calc_flag
_atom_site_refinement_flags
Ti1 Ti 0.38869(4) 0.46447(2) 0.969051(12) 0.02903(9) Uani 1 1 d .
O1 O 0.0277(2) 0.47533(18) 1.02206(8) 0.0755(7) Uani 1 1 d .
H300 H 0.0781 0.4493 1.0027 0.091 Uiso 1 1 calc R
C1 C 0.1198(3) 0.5062(2) 1.05733(10) 0.0585(7) Uani 1 1 d .
H1 H 0.1808 0.4595 1.0694 0.070 Uiso 1 1 calc R
Ti2 Ti 0.51083(4) 0.54842(2) 0.873888(12) 0.02656(9) Uani 1 1 d .
O2 O 0.30802(18) 0.54466(10) 1.00339(5) 0.0387(4) Uani 1 1 d .
C2 C 0.0198(4) 0.5361(3) 1.09560(12) 0.0823(11) Uani 1 1 d .
H2A H -0.0369 0.5838 1.0847 0.123 Uiso 1 1 calc R
H2B H 0.0787 0.5526 1.1223 0.123 Uiso 1 1 calc R
H2C H -0.0469 0.4914 1.1045 0.123 Uiso 1 1 calc R
Ti3 Ti 0.41225(4) 0.65818(2) 0.784349(13) 0.03131(10) Uani 1 1 d .
O3 O 0.48863(17) 0.41082(9) 1.01465(5) 0.0345(3) Uani 1 1 d .
C3 C 0.2186(3) 0.57218(18) 1.03973(9) 0.0521(7) Uani 1 1 d .
H3 H 0.1558 0.6179 1.0275 0.063 Uiso 1 1 calc R
O4 O 0.50973(17) 0.36369(9) 0.93298(5) 0.0324(3) Uani 1 1 d D
C4 C 0.3161(4) 0.6089(2) 1.07676(11) 0.0735(10) Uani 1 1 d .
H4A H 0.3804 0.5657 1.0891 0.110 Uiso 1 1 calc R
H4B H 0.2555 0.6313 1.1017 0.110 Uiso 1 1 calc R
H4C H 0.3754 0.6535 1.0635 0.110 Uiso 1 1 calc R
O5 O 0.21847(16) 0.40100(9) 0.96058(5) 0.0342(3) Uani 1 1 d .
C5 C 0.5733(2) 0.33687(15) 1.01025(8) 0.0353(5) Uani 1 1 d .
H5 H 0.5094 0.2881 1.0171 0.042 Uiso 1 1 calc R
O6 O 0.54720(15) 0.53986(9) 0.94111(5) 0.0294(3) Uani 1 1 d .
C6 C 0.6999(3) 0.33767(18) 1.04424(9) 0.0474(6) Uani 1 1 d .
H6A H 0.7635 0.3851 1.0377 0.071 Uiso 1 1 calc R
H6B H 0.7560 0.2862 1.0412 0.071 Uiso 1 1 calc R
H6C H 0.6618 0.3422 1.0757 0.071 Uiso 1 1 calc R
O7 O 0.33858(15) 0.49376(9) 0.90132(5) 0.0290(3) Uani 1 1 d .
C7 C 0.6267(2) 0.33078(14) 0.96073(8) 0.0339(5) Uani 1 1 d .
H7 H 0.7155 0.3663 0.9569 0.041 Uiso 1 1 calc R
O8 O 0.67179(16) 0.62084(9) 0.88122(5) 0.0333(3) Uani 1 1 d .
C8 C 0.6623(3) 0.24294(15) 0.94593(9) 0.0437(6) Uani 1 1 d .
H8A H 0.5736 0.2089 0.9474 0.066 Uiso 1 1 calc R
H8B H 0.7366 0.2197 0.9665 0.066 Uiso 1 1 calc R
H8C H 0.6995 0.2434 0.9143 0.066 Uiso 1 1 calc R
O9 O 0.60207(16) 0.44750(9) 0.85976(5) 0.0311(3) Uani 1 1 d .
C9 C 0.1296(2) 0.41912(15) 0.92144(8) 0.0363(5) Uani 1 1 d .
H9 H 0.0714 0.4701 0.9283 0.044 Uiso 1 1 calc R
O10 O 0.51414(16) 0.55154(9) 0.80544(5) 0.0307(3) Uani 1 1 d .
C10 C 0.2325(2) 0.43843(14) 0.88173(8) 0.0335(5) Uani 1 1 d .
H10 H 0.2830 0.3862 0.8723 0.040 Uiso 1 1 calc R
O11 O 0.38415(16) 0.64215(8) 0.85385(5) 0.0291(3) Uani 1 1 d .
C11 C 0.1593(3) 0.47535(17) 0.84020(9) 0.0459(6) Uani 1 1 d .
H11A H 0.1095 0.5267 0.8490 0.069 Uiso 1 1 calc R
H11B H 0.0878 0.4360 0.8279 0.069 Uiso 1 1 calc R
H11C H 0.2329 0.4874 0.8166 0.069 Uiso 1 1 calc R
O12 O 0.30484(17) 0.75163(10) 0.79860(5) 0.0366(4) Uani 1 1 d .
C12 C 0.0241(3) 0.34903(18) 0.91188(10) 0.0527(7) Uani 1 1 d .
H12A H 0.0790 0.2990 0.9037 0.079 Uiso 1 1 calc R
H12B H -0.0403 0.3644 0.8863 0.079 Uiso 1 1 calc R
H12C H -0.0348 0.3383 0.9395 0.079 Uiso 1 1 calc R
O13 O 0.61767(18) 0.71880(10) 0.81104(6) 0.0370(3) Uani 1 1 d D
C13 C 0.6870(2) 0.56808(14) 0.95730(8) 0.0347(5) Uani 1 1 d .
H13 H 0.7606 0.5230 0.9528 0.042 Uiso 1 1 calc R
O14 O 0.51610(18) 0.68993(10) 0.73217(5) 0.0401(4) Uani 1 1 d .
C14 C 0.7257(2) 0.64047(14) 0.92613(8) 0.0347(5) Uani 1 1 d .
H14 H 0.6746 0.6912 0.9376 0.042 Uiso 1 1 calc R
O15 O 0.27329(17) 0.60171(10) 0.75325(5) 0.0372(4) Uani 1 1 d .
C15 C 0.6811(3) 0.59060(18) 1.00798(8) 0.0489(6) Uani 1 1 d .
H15A H 0.6111 0.6359 1.0125 0.073 Uiso 1 1 calc R
H15B H 0.7782 0.6083 1.0183 0.073 Uiso 1 1 calc R
H15C H 0.6500 0.5422 1.0259 0.073 Uiso 1 1 calc R
O16 O 0.3144(2) 0.64996(16) 0.66058(7) 0.0668(6) Uani 1 1 d .
H400 H 0.3748 0.6546 0.6822 0.080 Uiso 1 1 calc R
C16 C 0.8881(3) 0.65786(17) 0.92372(10) 0.0473(6) Uani 1 1 d .
H16A H 0.9393 0.6084 0.9127 0.071 Uiso 1 1 calc R
H16B H 0.9241 0.6725 0.9545 0.071 Uiso 1 1 calc R
H16C H 0.9059 0.7040 0.9025 0.071 Uiso 1 1 calc R
C17 C 0.6063(3) 0.41641(13) 0.81366(7) 0.0319(5) Uani 1 1 d .
H17 H 0.5159 0.3831 0.8081 0.038 Uiso 1 1 calc R
C18 C 0.6032(3) 0.49166(13) 0.78194(7) 0.0350(5) Uani 1 1 d .
H18 H 0.7047 0.5142 0.7793 0.042 Uiso 1 1 calc R
C19 C 0.7373(3) 0.36120(16) 0.80628(8) 0.0446(6) Uani 1 1 d .
H19A H 0.8270 0.3932 0.8112 0.067 Uiso 1 1 calc R
H19B H 0.7361 0.3396 0.7747 0.067 Uiso 1 1 calc R
H19C H 0.7340 0.3149 0.8281 0.067 Uiso 1 1 calc R
C20 C 0.5475(3) 0.47228(17) 0.73451(8) 0.0543(7) Uani 1 1 d .
H20A H 0.4446 0.4557 0.7363 0.081 Uiso 1 1 calc R
H20B H 0.6050 0.4269 0.7213 0.081 Uiso 1 1 calc R
H20C H 0.5566 0.5215 0.7150 0.081 Uiso 1 1 calc R
C21 C 0.3406(2) 0.71738(13) 0.87681(7) 0.0315(5) Uani 1 1 d .
H21 H 0.4282 0.7537 0.8808 0.038 Uiso 1 1 calc R
C22 C 0.2363(2) 0.75772(14) 0.84261(8) 0.0352(5) Uani 1 1 d .
H22 H 0.1434 0.7251 0.8420 0.042 Uiso 1 1 calc R
C23 C 0.2759(3) 0.69911(15) 0.92360(8) 0.0400(5) Uani 1 1 d .
H23A H 0.1969 0.6585 0.9204 0.060 Uiso 1 1 calc R
H23B H 0.2369 0.7503 0.9369 0.060 Uiso 1 1 calc R
H23C H 0.3519 0.6767 0.9439 0.060 Uiso 1 1 calc R
C24 C 0.2000(3) 0.84748(15) 0.85305(9) 0.0474(6) Uani 1 1 d .
H24A H 0.2908 0.8792 0.8564 0.071 Uiso 1 1 calc R
H24B H 0.1440 0.8506 0.8818 0.071 Uiso 1 1 calc R
H24C H 0.1419 0.8706 0.8278 0.071 Uiso 1 1 calc R
C25 C 0.7280(3) 0.72135(15) 0.77554(9) 0.0399(5) Uani 1 1 d .
H25 H 0.7748 0.6656 0.7727 0.048 Uiso 1 1 calc R
C26 C 0.6430(3) 0.74017(16) 0.73238(9) 0.0438(6) Uani 1 1 d .
H26 H 0.6119 0.7995 0.7334 0.053 Uiso 1 1 calc R
C27 C 0.8428(3) 0.78497(19) 0.78763(11) 0.0584(8) Uani 1 1 d .
H27A H 0.7991 0.8404 0.7871 0.088 Uiso 1 1 calc R
H27B H 0.9225 0.7824 0.7651 0.088 Uiso 1 1 calc R
H27C H 0.8813 0.7734 0.8185 0.088 Uiso 1 1 calc R
C28 C 0.7281(3) 0.7260(2) 0.68813(10) 0.0636(8) Uani 1 1 d .
H28A H 0.7515 0.6670 0.6851 0.095 Uiso 1 1 calc R
H28B H 0.8188 0.7582 0.6890 0.095 Uiso 1 1 calc R
H28C H 0.6689 0.7436 0.6617 0.095 Uiso 1 1 calc R
C29 C 0.1533(3) 0.61398(15) 0.72316(8) 0.0387(5) Uani 1 1 d .
H29 H 0.1202 0.6729 0.7256 0.046 Uiso 1 1 calc R
C30 C 0.2009(3) 0.59717(18) 0.67405(8) 0.0468(6) Uani 1 1 d .
H30 H 0.2360 0.5386 0.6719 0.056 Uiso 1 1 calc R
C31 C 0.0297(3) 0.55766(18) 0.73807(10) 0.0516(7) Uani 1 1 d .
H31A H 0.0601 0.4997 0.7349 0.077 Uiso 1 1 calc R
H31B H -0.0561 0.5679 0.7187 0.077 Uiso 1 1 calc R
H31C H 0.0050 0.5690 0.7703 0.077 Uiso 1 1 calc R
C32 C 0.0770(4) 0.6092(2) 0.63956(10) 0.0642(8) Uani 1 1 d .
H32A H 0.0387 0.6657 0.6422 0.096 Uiso 1 1 calc R
H32B H -0.0013 0.5694 0.6461 0.096 Uiso 1 1 calc R
H32C H 0.1139 0.6002 0.6083 0.096 Uiso 1 1 calc R
H100 H 0.642(4) 0.6947(18) 0.8356(6) 0.072(10) Uiso 1 1 d D
H200 H 0.556(3) 0.3805(16) 0.9098(6) 0.043(8) Uiso 1 1 d D

loop_
_atom_site_aniso_label
_atom_site_aniso_U_11
_atom_site_aniso_U_22
_atom_site_aniso_U_33
_atom_site_aniso_U_23
_atom_site_aniso_U_13
_atom_site_aniso_U_12
Ti1 0.02726(18) 0.0343(2) 0.02556(18) 0.00096(15) 0.00289(15) 0.00139(16)
O1 0.0510(11) 0.1147(19) 0.0607(13) -0.0154(13) 0.0127(11) -0.0002(13)
C1 0.0516(16) 0.077(2) 0.0468(15) -0.0054(14) 0.0073(14) 0.0058(15)
Ti2 0.02441(18) 0.03049(19) 0.02477(18) 0.00084(15) 0.00110(15) -0.00084(15)
O2 0.0420(9) 0.0418(9) 0.0325(8) -0.0021(7) 0.0084(7) 0.0067(8)
C2 0.070(2) 0.118(3) 0.0582(19) -0.011(2) 0.0154(17) 0.002(2)
Ti3 0.0300(2) 0.0367(2) 0.02725(19) 0.00440(16) 0.00204(16) 0.00322(17)
O3 0.0343(8) 0.0422(9) 0.0269(7) 0.0025(6) 0.0023(7) 0.0050(7)
C3 0.0557(16) 0.0599(17) 0.0408(14) -0.0096(12) 0.0141(13) 0.0083(13)
O4 0.0331(8) 0.0349(8) 0.0292(8) 0.0049(6) 0.0028(7) 0.0052(7)
C4 0.084(2) 0.081(2) 0.0551(18) -0.0291(17) 0.0140(18) -0.013(2)
O5 0.0294(7) 0.0391(8) 0.0342(8) 0.0066(7) 0.0030(7) 0.0008(7)
C5 0.0312(11) 0.0416(12) 0.0331(11) 0.0065(10) 0.0017(9) 0.0015(10)
O6 0.0271(7) 0.0358(8) 0.0252(7) -0.0010(6) -0.0006(6) -0.0032(6)
C6 0.0404(13) 0.0627(16) 0.0391(13) 0.0030(12) -0.0053(11) 0.0068(13)
O7 0.0252(7) 0.0325(8) 0.0292(7) 0.0027(6) -0.0004(6) -0.0022(6)
C7 0.0283(10) 0.0384(12) 0.0351(11) 0.0060(9) 0.0021(9) 0.0023(9)
O8 0.0285(7) 0.0366(8) 0.0348(8) 0.0011(7) -0.0007(7) -0.0057(6)
C8 0.0469(14) 0.0404(13) 0.0439(13) 0.0025(11) 0.0028(12) 0.0110(11)
O9 0.0344(8) 0.0328(7) 0.0263(7) 0.0010(6) 0.0010(6) 0.0036(7)
C9 0.0270(11) 0.0415(12) 0.0405(12) 0.0098(10) -0.0006(10) 0.0008(9)
O10 0.0327(7) 0.0336(7) 0.0259(7) 0.0003(6) 0.0025(6) 0.0056(7)
C10 0.0288(10) 0.0358(12) 0.0360(12) 0.0020(9) -0.0032(9) -0.0069(9)
O11 0.0289(7) 0.0303(7) 0.0282(7) -0.0007(6) 0.0029(6) 0.0029(6)
C11 0.0381(12) 0.0584(16) 0.0411(13) 0.0120(12) -0.0066(11) -0.0166(12)
O12 0.0359(8) 0.0401(9) 0.0339(8) 0.0058(7) 0.0021(7) 0.0073(7)
C12 0.0424(14) 0.0593(16) 0.0564(16) 0.0207(13) -0.0085(12) -0.0163(13)
O13 0.0319(8) 0.0405(9) 0.0387(9) 0.0071(7) 0.0041(7) -0.0014(7)
C13 0.0286(11) 0.0392(12) 0.0362(11) -0.0042(9) -0.0043(10) -0.0015(9)
O14 0.0378(9) 0.0501(9) 0.0324(8) 0.0106(7) 0.0060(7) 0.0033(7)
C14 0.0306(11) 0.0354(12) 0.0381(12) -0.0050(10) -0.0032(10) -0.0024(9)
O15 0.0347(8) 0.0462(9) 0.0307(8) 0.0020(7) -0.0029(7) 0.0016(7)
C15 0.0508(15) 0.0591(16) 0.0368(13) -0.0058(12) -0.0099(12) -0.0142(13)
O16 0.0651(13) 0.0926(16) 0.0429(10) 0.0068(11) -0.0021(10) -0.0052(12)
C16 0.0327(12) 0.0527(15) 0.0564(15) 0.0022(13) -0.0048(12) -0.0075(12)
C17 0.0348(11) 0.0328(11) 0.0280(10) -0.0036(8) -0.0017(10) -0.0023(9)
C18 0.0360(11) 0.0369(11) 0.0320(11) -0.0012(9) 0.0077(10) 0.0041(10)
C19 0.0555(15) 0.0435(14) 0.0349(12) -0.0026(10) 0.0014(12) 0.0159(12)
C20 0.080(2) 0.0540(16) 0.0288(12) -0.0046(11) -0.0013(13) 0.0272(14)
C21 0.0306(10) 0.0295(11) 0.0346(11) -0.0012(9) 0.0034(10) 0.0015(9)
C22 0.0294(11) 0.0388(12) 0.0375(12) 0.0018(10) 0.0025(10) 0.0037(9)
C23 0.0405(13) 0.0413(13) 0.0381(12) -0.0034(10) 0.0056(11) 0.0077(11)
C24 0.0532(15) 0.0403(13) 0.0487(14) 0.0039(12) 0.0068(12) 0.0128(12)
C25 0.0321(11) 0.0404(13) 0.0474(14) 0.0118(11) 0.0090(11) 0.0036(10)
C26 0.0384(13) 0.0437(13) 0.0492(14) 0.0168(11) 0.0099(12) 0.0040(11)
C27 0.0402(14) 0.0644(18) 0.0706(18) 0.0177(15) 0.0060(15) -0.0128(13)
C28 0.0571(17) 0.082(2) 0.0515(16) 0.0215(15) 0.0196(15) 0.0029(16)
C29 0.0404(13) 0.0433(13) 0.0325(12) 0.0001(10) -0.0053(10) 0.0099(10)
C30 0.0473(15) 0.0571(16) 0.0361(13) 0.0020(11) -0.0004(12) 0.0083(13)
C31 0.0372(13) 0.0679(18) 0.0496(15) 0.0079(13) -0.0107(12) 0.0033(13)
C32 0.0651(19) 0.086(2) 0.0417(15) -0.0018(15) -0.0054(14) 0.0123(17)

loop_
_atom_type_symbol
_atom_type_description
_atom_type_scat_dispersion_real
_atom_type_scat_dispersion_imag
_atom_type_scat_source
C C 0.0033 0.0016 'International Tables Vol C Tables 4.2.6.8 and 6.1.1.4'
H H 0.0000 0.0000 'International Tables Vol C Tables 4.2.6.8 and 6.1.1.4'
O O 0.0106 0.0060 'International Tables Vol C Tables 4.2.6.8 and 6.1.1.4'
Ti Ti 0.2776 0.4457 'International Tables Vol C Tables 4.2.6.8 and 6.1.1.4'

loop_
_geom_angle_atom_site_label_1
_geom_angle_atom_site_label_2
_geom_angle_atom_site_label_3
_geom_angle
O2 Ti1 O3 98.39(7)
O2 Ti1 O5 97.18(7)
O3 Ti1 O5 104.54(7)
O2 Ti1 O6 94.71(7)
O3 Ti1 O6 102.28(6)
O5 Ti1 O6 148.62(6)
O2 Ti1 O7 105.74(7)
O3 Ti1 O7 154.91(6)
O5 Ti1 O7 79.46(6)
O6 Ti1 O7 69.37(6)
O2 Ti1 O4 173.04(7)
O3 Ti1 O4 75.25(6)
O5 Ti1 O4 87.28(6)
O6 Ti1 O4 84.05(6)
O7 Ti1 O4 80.28(6)
O2 Ti1 Ti2 108.10(5)
O3 Ti1 Ti2 129.53(5)
O5 Ti1 Ti2 113.46(5)
O6 Ti1 Ti2 35.18(4)
O7 Ti1 Ti2 35.02(4)
O4 Ti1 Ti2 74.71(4)
C1 O1 H300 109.5
O1 C1 C3 111.4(2)
O1 C1 C2 106.4(3)
C3 C1 C2 112.9(3)
O1 C1 H1 108.7
C3 C1 H1 108.7
C2 C1 H1 108.7
O9 Ti2 O8 102.39(7)
O9 Ti2 O7 93.17(6)
O8 Ti2 O7 148.46(6)
O9 Ti2 O6 94.57(6)
O8 Ti2 O6 78.57(6)
O7 Ti2 O6 72.92(6)
O9 Ti2 O10 78.27(6)
O8 Ti2 O10 94.87(7)
O7 Ti2 O10 115.25(6)
O6 Ti2 O10 169.15(6)
O9 Ti2 O11 148.70(6)
O8 Ti2 O11 90.95(6)
O7 Ti2 O11 89.57(6)
O6 Ti2 O11 115.94(6)
O10 Ti2 O11 72.42(6)
O9 Ti2 Ti3 114.80(4)
O8 Ti2 Ti3 88.25(5)
O7 Ti2 Ti3 110.01(4)
O6 Ti2 Ti3 149.88(5)
O10 Ti2 Ti3 36.55(4)
O11 Ti2 Ti3 36.55(4)
O9 Ti2 Ti1 88.67(4)
O8 Ti2 Ti1 115.25(5)
O7 Ti2 Ti1 37.06(4)
O6 Ti2 Ti1 36.75(4)
O10 Ti2 Ti1 149.21(5)
O11 Ti2 Ti1 111.22(4)
Ti3 Ti2 Ti1 143.148(15)
C3 O2 Ti1 152.15(17)
C1 C2 H2A 109.5
C1 C2 H2B 109.5
H2A C2 H2B 109.5
C1 C2 H2C 109.5
H2A C2 H2C 109.5
H2B C2 H2C 109.5
O15 Ti3 O12 98.59(7)
O15 Ti3 O14 95.28(7)
O12 Ti3 O14 103.24(7)
O15 Ti3 O11 109.85(7)
O12 Ti3 O11 79.40(6)
O14 Ti3 O11 154.17(7)
O15 Ti3 O10 92.61(7)
O12 Ti3 O10 149.36(6)
O14 Ti3 O10 104.00(6)
O11 Ti3 O10 69.97(6)
O15 Ti3 O13 167.67(7)
O12 Ti3 O13 90.71(7)
O14 Ti3 O13 74.59(7)
O11 Ti3 O13 79.72(6)
O10 Ti3 O13 83.27(6)
O15 Ti3 Ti2 108.52(5)
O12 Ti3 Ti2 114.27(5)
O14 Ti3 Ti2 130.92(5)
O11 Ti3 Ti2 35.38(4)
O10 Ti3 Ti2 35.24(4)
O13 Ti3 Ti2 74.49(4)
C5 O3 Ti1 127.07(13)
O2 C3 C1 112.6(2)
O2 C3 C4 108.2(2)
C1 C3 C4 113.2(3)
O2 C3 H3 107.5
C1 C3 H3 107.5
C4 C3 H3 107.5
C7 O4 Ti1 112.06(12)
C7 O4 H200 101.2(19)
Ti1 O4 H200 112.9(19)
C3 C4 H4A 109.5
C3 C4 H4B 109.5
H4A C4 H4B 109.5
C3 C4 H4C 109.5
H4A C4 H4C 109.5
H4B C4 H4C 109.5
C9 O5 Ti1 117.68(13)
O3 C5 C7 108.22(17)
O3 C5 C6 110.4(2)
C7 C5 C6 111.59(19)
O3 C5 H5 108.9
C7 C5 H5 108.9
C6 C5 H5 108.9
C13 O6 Ti2 116.67(12)
C13 O6 Ti1 133.27(13)
Ti2 O6 Ti1 108.07(6)
C5 C6 H6A 109.5
C5 C6 H6B 109.5
H6A C6 H6B 109.5
C5 C6 H6C 109.5
H6A C6 H6C 109.5
H6B C6 H6C 109.5
C10 O7 Ti2 131.15(13)
C10 O7 Ti1 112.51(12)
Ti2 O7 Ti1 107.92(7)
O4 C7 C8 110.22(19)
O4 C7 C5 105.39(17)
C8 C7 C5 113.40(19)
O4 C7 H7 109.2
C8 C7 H7 109.2
C5 C7 H7 109.2
C14 O8 Ti2 120.55(13)
C7 C8 H8A 109.5
C7 C8 H8B 109.5
H8A C8 H8B 109.5
C7 C8 H8C 109.5
H8A C8 H8C 109.5
H8B C8 H8C 109.5
C17 O9 Ti2 121.43(12)
O5 C9 C12 110.89(19)
O5 C9 C10 106.98(17)
C12 C9 C10 114.2(2)
O5 C9 H9 108.2
C12 C9 H9 108.2
C10 C9 H9 108.2
C18 O10 Ti2 117.79(12)
C18 O10 Ti3 132.92(12)
Ti2 O10 Ti3 108.21(6)
O7 C10 C11 111.85(18)
O7 C10 C9 104.25(18)
C11 C10 C9 114.41(19)
O7 C10 H10 108.7
C11 C10 H10 108.7
C9 C10 H10 108.7
C21 O11 Ti2 131.72(12)
C21 O11 Ti3 112.53(12)
Ti2 O11 Ti3 108.06(6)
C10 C11 H11A 109.5
C10 C11 H11B 109.5
H11A C11 H11B 109.5
C10 C11 H11C 109.5
H11A C11 H11C 109.5
H11B C11 H11C 109.5
C22 O12 Ti3 119.38(13)
C9 C12 H12A 109.5
C9 C12 H12B 109.5
H12A C12 H12B 109.5
C9 C12 H12C 109.5
H12A C12 H12C 109.5
H12B C12 H12C 109.5
C25 O13 Ti3 110.50(14)
C25 O13 H100 116(2)
Ti3 O13 H100 108(2)
O6 C13 C15 111.17(19)
O6 C13 C14 104.86(17)
C15 C13 C14 113.68(19)
O6 C13 H13 109.0
C15 C13 H13 109.0
C14 C13 H13 109.0
C26 O14 Ti3 124.98(15)
O8 C14 C16 109.8(2)
O8 C14 C13 106.98(17)
C16 C14 C13 113.5(2)
O8 C14 H14 108.8
C16 C14 H14 108.8
C13 C14 H14 108.8
C29 O15 Ti3 141.53(15)
C13 C15 H15A 109.5
C13 C15 H15B 109.5
H15A C15 H15B 109.5
C13 C15 H15C 109.5
H15A C15 H15C 109.5
H15B C15 H15C 109.5
C30 O16 H400 109.5
C14 C16 H16A 109.5
C14 C16 H16B 109.5
H16A C16 H16B 109.5
C14 C16 H16C 109.5
H16A C16 H16C 109.5
H16B C16 H16C 109.5
O9 C17 C19 111.21(18)
O9 C17 C18 106.55(16)
C19 C17 C18 113.56(19)
O9 C17 H17 108.5
C19 C17 H17 108.5
C18 C17 H17 108.5
O10 C18 C20 112.53(19)
O10 C18 C17 105.08(17)
C20 C18 C17 113.20(19)
O10 C18 H18 108.6
C20 C18 H18 108.6
C17 C18 H18 108.6
C17 C19 H19A 109.5
C17 C19 H19B 109.5
H19A C19 H19B 109.5
C17 C19 H19C 109.5
H19A C19 H19C 109.5
H19B C19 H19C 109.5
C18 C20 H20A 109.5
C18 C20 H20B 109.5
H20A C20 H20B 109.5
C18 C20 H20C 109.5
H20A C20 H20C 109.5
H20B C20 H20C 109.5
O11 C21 C23 111.07(17)
O11 C21 C22 103.43(17)
C23 C21 C22 115.05(19)
O11 C21 H21 109.0
C23 C21 H21 109.0
C22 C21 H21 109.0
O12 C22 C24 109.93(19)
O12 C22 C21 106.17(17)
C24 C22 C21 114.5(2)
O12 C22 H22 108.7
C24 C22 H22 108.7
C21 C22 H22 108.7
C21 C23 H23A 109.5
C21 C23 H23B 109.5
H23A C23 H23B 109.5
C21 C23 H23C 109.5
H23A C23 H23C 109.5
H23B C23 H23C 109.5
C22 C24 H24A 109.5
C22 C24 H24B 109.5
H24A C24 H24B 109.5
C22 C24 H24C 109.5
H24A C24 H24C 109.5
H24B C24 H24C 109.5
O13 C25 C26 103.76(18)
O13 C25 C27 109.9(2)
C26 C25 C27 114.6(2)
O13 C25 H25 109.5
C26 C25 H25 109.5
C27 C25 H25 109.5
O14 C26 C25 108.17(18)
O14 C26 C28 109.3(2)
C25 C26 C28 114.1(2)
O14 C26 H26 108.4
C25 C26 H26 108.4
C28 C26 H26 108.4
C25 C27 H27A 109.5
C25 C27 H27B 109.5
H27A C27 H27B 109.5
C25 C27 H27C 109.5
H27A C27 H27C 109.5
H27B C27 H27C 109.5
C26 C28 H28A 109.5
C26 C28 H28B 109.5
H28A C28 H28B 109.5
C26 C28 H28C 109.5
H28A C28 H28C 109.5
H28B C28 H28C 109.5
O15 C29 C31 108.59(19)
O15 C29 C30 109.42(19)
C31 C29 C30 112.1(2)
O15 C29 H29 108.9
C31 C29 H29 108.9
C30 C29 H29 108.9
O16 C30 C29 111.5(2)
O16 C30 C32 106.9(2)
C29 C30 C32 112.4(2)
O16 C30 H30 108.6
C29 C30 H30 108.6
C32 C30 H30 108.6
C29 C31 H31A 109.5
C29 C31 H31B 109.5
H31A C31 H31B 109.5
C29 C31 H31C 109.5
H31A C31 H31C 109.5
H31B C31 H31C 109.5
C30 C32 H32A 109.5
C30 C32 H32B 109.5
H32A C32 H32B 109.5
C30 C32 H32C 109.5
H32A C32 H32C 109.5
H32B C32 H32C 109.5

loop_
_geom_bond_atom_site_label_1
_geom_bond_atom_site_label_2
_geom_bond_distance
Ti1 O2 1.7923(16)
Ti1 O3 1.8265(15)
Ti1 O5 1.8802(16)
Ti1 O6 2.0593(15)
Ti1 O7 2.0727(14)
Ti1 O4 2.2287(15)
Ti1 Ti2 3.2723(5)
O1 C1 1.416(4)
O1 H300 0.8400
C1 C3 1.487(4)
C1 C2 1.518(4)
C1 H1 1.0000
Ti2 O9 1.8755(14)
Ti2 O8 1.8921(15)
Ti2 O7 1.9736(15)
Ti2 O6 1.9833(14)
Ti2 O10 1.9868(14)
Ti2 O11 1.9924(14)
Ti2 Ti3 3.2711(5)
O2 C3 1.407(3)
C2 H2A 0.9800
C2 H2B 0.9800
C2 H2C 0.9800
Ti3 O15 1.8058(16)
Ti3 O12 1.8469(16)
Ti3 O14 1.8594(16)
Ti3 O11 2.0491(14)
Ti3 O10 2.0508(14)
Ti3 O13 2.2558(17)
O3 C5 1.428(3)
C3 C4 1.518(4)
C3 H3 1.0000
O4 C7 1.441(3)
O4 H200 0.839(2)
C4 H4A 0.9800
C4 H4B 0.9800
C4 H4C 0.9800
O5 C9 1.427(3)
C5 C7 1.521(3)
C5 C6 1.522(3)
C5 H5 1.0000
O6 C13 1.437(3)
C6 H6A 0.9800
C6 H6B 0.9800
C6 H6C 0.9800
O7 C10 1.436(2)
C7 C8 1.517(3)
C7 H7 1.0000
O8 C14 1.429(3)
C8 H8A 0.9800
C8 H8B 0.9800
C8 H8C 0.9800
O9 C17 1.429(3)
C9 C12 1.513(3)
C9 C10 1.520(3)
C9 H9 1.0000
O10 C18 1.436(3)
C10 C11 1.502(3)
C10 H10 1.0000
O11 C21 1.441(2)
C11 H11A 0.9800
C11 H11B 0.9800
C11 H11C 0.9800
O12 C22 1.426(3)
C12 H12A 0.9800
C12 H12B 0.9800
C12 H12C 0.9800
O13 C25 1.443(3)
O13 H100 0.840(2)
C13 C15 1.516(3)
C13 C14 1.519(3)
C13 H13 1.0000
O14 C26 1.416(3)
C14 C16 1.513(3)
C14 H14 1.0000
O15 C29 1.416(3)
C15 H15A 0.9800
C15 H15B 0.9800
C15 H15C 0.9800
O16 C30 1.399(3)
O16 H400 0.8400
C16 H16A 0.9800
C16 H16B 0.9800
C16 H16C 0.9800
C17 C19 1.509(3)
C17 C18 1.524(3)
C17 H17 1.0000
C18 C20 1.500(3)
C18 H18 1.0000
C19 H19A 0.9800
C19 H19B 0.9800
C19 H19C 0.9800
C20 H20A 0.9800
C20 H20B 0.9800
C20 H20C 0.9800
C21 C23 1.510(3)
C21 C22 1.523(3)
C21 H21 1.0000
C22 C24 1.517(3)
C22 H22 1.0000
C23 H23A 0.9800
C23 H23B 0.9800
C23 H23C 0.9800
C24 H24A 0.9800
C24 H24B 0.9800
C24 H24C 0.9800
C25 C26 1.505(4)
C25 C27 1.510(4)
C25 H25 1.0000
C26 C28 1.519(4)
C26 H26 1.0000
C27 H27A 0.9800
C27 H27B 0.9800
C27 H27C 0.9800
C28 H28A 0.9800
C28 H28B 0.9800
C28 H28C 0.9800
C29 C31 1.514(4)
C29 C30 1.514(3)
C29 H29 1.0000
C30 C32 1.524(4)
C30 H30 1.0000
C31 H31A 0.9800
C31 H31B 0.9800
C31 H31C 0.9800
C32 H32A 0.9800
C32 H32B 0.9800
C32 H32C 0.9800

loop_
_geom_hbond_atom_site_label_D
_geom_hbond_atom_site_label_H
_geom_hbond_atom_site_label_A
_geom_hbond_distance_DH
_geom_hbond_distance_HA
_geom_hbond_distance_DA
_geom_hbond_angle_DHA
O13 H100 O8 0.840(2) 1.803(9) 2.625(2) 166(3)
O16 H400 O14 0.84 2.02 2.852(3) 168.7
O4 H200 O9 0.839(2) 1.858(10) 2.656(2) 158(3)
O1 H300 O5 0.84 1.94 2.769(3) 171.1
